data_4073933
loop_
_publ_author_name
'Rubio, Miguel'
'Su\'arez, Andr\'es'
'\'Alvarez, Eleuterio'
'Bianchini, Claudio'
'Oberhauser, Werner'
'Peruzzini, Maurizio'
'Pizzano, Antonio'

_publ_section_title
;
 Asymmetric Hydroformylation of Olefins with Rh Catalysts Modified with
 Chiral Phosphine&#x2212;Phosphite Ligands
;
_journal_issue 25
_journal_name_full Organometallics
_journal_page_first 6428
_journal_paper_doi 10.1021/om700744b
_journal_volume 26
_journal_year 2007
_chemical_absolute_configuration rmad
_chemical_formula_moiety '4(C42 H46 Cl2 O3 P2 Pd), C14 H16, 2(C7 H8), C7 H8 '
_chemical_formula_sum 'C203 H224 Cl8 O12 P8 Pd4'
_chemical_formula_weight 3812.78
_chemical_name_systematic
; 
 ? 
;
_space_group_IT_number 4
_symmetry_cell_setting monoclinic
_symmetry_space_group_name_Hall 'P 2yb'
_symmetry_space_group_name_H-M 'P 1 21 1'
_atom_sites_solution_hydrogens geom
_atom_sites_solution_primary direct
_atom_sites_solution_secondary difmap
_audit_creation_method SHELXL-97
_cell_angle_alpha 90.00
_cell_angle_beta 111.5820(10)
_cell_angle_gamma 90.00
_cell_formula_units_Z 1
_cell_length_a 21.3901(11)
_cell_length_b 10.2591(4)
_cell_length_c 23.6159(12)
_cell_measurement_reflns_used 5090
_cell_measurement_temperature 100(2)
_cell_measurement_theta_max 26.18
_cell_measurement_theta_min 2.56
_cell_volume 4819.0(4)
_computing_cell_refinement 'SAINT+ v. 7.06 a (Bruker AXS, 2003)'
_computing_data_collection 'APEX-W2K-NT v. 1.0 (Bruker AXS, 2004)'
_computing_data_reduction 'SAINT+ v. 7.06 a (Bruker AXS, 2001)'
_computing_molecular_graphics 'XP, SHELXTL v. 6.10 (Bruker, 2000)'
_computing_publication_material 'XCIF, SHELXTL v. 6.12 (Bruker, 2001)'
_computing_structure_refinement 'SHELXL-97 (Sheldrick, 1997)'
_computing_structure_solution 'SHELXS-97 (Sheldrick, 1990)'
_diffrn_ambient_temperature 100(2)
_diffrn_detector_area_resol_mean 8.26
_diffrn_measured_fraction_theta_full 0.998
_diffrn_measured_fraction_theta_max 0.998
_diffrn_measurement_device_type 'Bruker-Nonius X8kappa APEX II CCD system'
_diffrn_measurement_method '\w rotations with narrow frames'
_diffrn_radiation_monochromator graphite
_diffrn_radiation_source 'fine-focus sealed tube'
_diffrn_radiation_type MoK\a
_diffrn_radiation_wavelength 0.71073
_diffrn_reflns_av_R_equivalents 0.0317
_diffrn_reflns_av_sigmaI/netI 0.0881
_diffrn_reflns_limit_h_max 29
_diffrn_reflns_limit_h_min -28
_diffrn_reflns_limit_k_max 11
_diffrn_reflns_limit_k_min -14
_diffrn_reflns_limit_l_max 32
_diffrn_reflns_limit_l_min -22
_diffrn_reflns_number 26937
_diffrn_reflns_theta_full 29.65
_diffrn_reflns_theta_max 29.65
_diffrn_reflns_theta_min 2.20
_diffrn_standards_number 0
_exptl_absorpt_coefficient_mu 0.602
_exptl_absorpt_correction_T_max 0.9478
_exptl_absorpt_correction_T_min 0.8592
_exptl_absorpt_correction_type multi-scan
_exptl_absorpt_process_details
; 
 SADABS: Area-Detector Absorption Correction. Bruker-AXS
 within v. 7.06 a (Bruker AXS, 2003).
;
_exptl_crystal_colour colourless
_exptl_crystal_density_diffrn 1.314
_exptl_crystal_density_method 'not measured'
_exptl_crystal_description plate
_exptl_crystal_F_000 1978
_exptl_crystal_size_max 0.26
_exptl_crystal_size_mid 0.18
_exptl_crystal_size_min 0.09
_refine_diff_density_max 1.566
_refine_diff_density_min -1.477
_refine_diff_density_rms 0.108
_refine_ls_abs_structure_details 'Flack H D (1983), Acta Cryst. A39, 876-881'
_refine_ls_abs_structure_Flack -0.03(3)
_refine_ls_extinction_method none
_refine_ls_goodness_of_fit_ref 1.037
_refine_ls_hydrogen_treatment constr
_refine_ls_matrix_type fullcycle
_refine_ls_number_parameters 1093
_refine_ls_number_reflns 22869
_refine_ls_number_restraints 331
_refine_ls_restrained_S_all 1.032
_refine_ls_R_factor_all 0.1042
_refine_ls_R_factor_gt 0.0646
_refine_ls_shift/su_max 0.001
_refine_ls_shift/su_mean 0.000
_refine_ls_structure_factor_coef Fsqd
_refine_ls_weighting_details 'calc w=1/[\s^2^(Fo^2^)+(0.0930P)^2^+2.9910P] where P=(Fo^2^+2Fc^2^)/3'
_refine_ls_weighting_scheme calc
_refine_ls_wR_factor_gt 0.1575
_refine_ls_wR_factor_ref 0.1823
_reflns_number_gt 15866
_reflns_number_total 22869
_reflns_threshold_expression >2sigma(I)
_cod_data_source_file om700744b-file003.cif
_cod_data_source_block 7a
_cod_depositor_comments
;
The following automatic conversions were performed:

'_symmetry_cell_setting' value 'Monoclinic' changed to 'monoclinic'
according to /home/saulius/struct/CIF-dictionaries/cif_core.dic
dictionary named 'cif_core.dic' version 2.4.1 from 2010-06-29.

Automatic conversion script
Id: cif_fix_values 1715 2011-07-08 13:25:40Z adriana 
;
_cod_original_sg_symbol_H-M P2(1)
_cod_database_code 4073933

loop_
_symmetry_equiv_pos_as_xyz
'x, y, z'
'-x, y+1/2, -z'

loop_
_atom_site_label
_atom_site_type_symbol
_atom_site_fract_x
_atom_site_fract_y
_atom_site_fract_z
_atom_site_U_iso_or_equiv
_atom_site_adp_type
_atom_site_occupancy
_atom_site_symmetry_multiplicity
_atom_site_calc_flag
_atom_site_refinement_flags
_atom_site_disorder_assembly
_atom_site_disorder_group
Pd1 Pd 0.84354(2) 0.74796(5) 0.237539(19) 0.04301(14) Uani 1 1 d . . .
Cl1 Cl 0.76555(9) 0.85854(17) 0.15673(7) 0.0445(4) Uani 1 1 d . . .
Cl2 Cl 0.82709(10) 0.8845(3) 0.30991(7) 0.0712(7) Uani 1 1 d . . .
P1 P 0.92661(9) 0.6580(2) 0.31227(7) 0.0515(5) Uani 1 1 d . . .
P2 P 0.86045(8) 0.60813(18) 0.17028(6) 0.0386(4) Uani 1 1 d . . .
O1 O 0.9134(3) 0.5572(6) 0.35760(19) 0.0551(13) Uani 1 1 d . . .
O2 O 0.9755(2) 0.7628(6) 0.35363(16) 0.0533(13) Uani 1 1 d . . .
O3 O 0.9744(3) 0.5659(7) 0.2890(2) 0.0630(16) Uani 1 1 d . . .
C1 C 0.8996(4) 0.6005(9) 0.4080(3) 0.059(2) Uani 1 1 d . . .
C2 C 0.9514(4) 0.6645(9) 0.4545(3) 0.057(2) Uani 1 1 d . . .
C3 C 1.0195(4) 0.6650(10) 0.4524(3) 0.063(2) Uani 1 1 d . . .
C4 C 1.0331(3) 0.7215(10) 0.4052(3) 0.062(2) Uani 1 1 d . . .
C5 C 1.0959(4) 0.7524(11) 0.4036(3) 0.070(3) Uani 1 1 d . . .
C6 C 1.1495(4) 0.7000(13) 0.4533(4) 0.094(4) Uani 1 1 d . . .
H6 H 1.1941 0.7150 0.4554 0.113 Uiso 1 1 d R . .
C7 C 1.1399(5) 0.6263(13) 0.5001(4) 0.090(4) Uani 1 1 d . . .
C8 C 1.0753(5) 0.6115(11) 0.5020(3) 0.079(3) Uani 1 1 d . . .
C9 C 0.9374(4) 0.7236(10) 0.5022(3) 0.061(2) Uani 1 1 d . . .
C10 C 0.8734(5) 0.7082(9) 0.5033(3) 0.065(2) Uani 1 1 d . . .
C11 C 0.8249(4) 0.6319(9) 0.4607(3) 0.062(2) Uani 1 1 d . . .
H11 H 0.7827 0.6194 0.4647 0.075 Uiso 1 1 d R . .
C12 C 0.8365(4) 0.5721(10) 0.4114(3) 0.064(2) Uani 1 1 d . . .
C13 C 1.1068(4) 0.8511(13) 0.3571(4) 0.086(4) Uani 1 1 d . . .
C14 C 1.0700(4) 0.8061(14) 0.2902(3) 0.093(4) Uani 1 1 d . . .
H14A H 1.0870 0.8558 0.2634 0.140 Uiso 1 1 d R . .
H14B H 1.0216 0.8213 0.2782 0.140 Uiso 1 1 d R . .
H14C H 1.0782 0.7130 0.2867 0.140 Uiso 1 1 d R . .
C15 C 1.1823(4) 0.8569(16) 0.3672(4) 0.115(5) Uani 1 1 d . . .
H15A H 1.2091 0.8494 0.4108 0.172 Uiso 1 1 d R . .
H15B H 1.1923 0.9401 0.3519 0.172 Uiso 1 1 d R . .
H15C H 1.1935 0.7850 0.3453 0.172 Uiso 1 1 d R . .
C16 C 1.0811(5) 0.9820(12) 0.3682(4) 0.086(3) Uani 1 1 d . . .
H16A H 1.0800 1.0425 0.3357 0.129 Uiso 1 1 d R . .
H16B H 1.1110 1.0165 0.4075 0.129 Uiso 1 1 d R . .
H16C H 1.0357 0.9720 0.3685 0.129 Uiso 1 1 d R . .
C17 C 1.1998(5) 0.5640(14) 0.5493(4) 0.109(5) Uani 1 1 d . . .
H17A H 1.2005 0.4704 0.5413 0.164 Uiso 1 1 d R . .
H17B H 1.1962 0.5773 0.5891 0.164 Uiso 1 1 d R . .
H17C H 1.2414 0.6041 0.5493 0.164 Uiso 1 1 d R . .
C18 C 1.0642(6) 0.5341(12) 0.5545(4) 0.091(4) Uani 1 1 d . . .
H18A H 1.0832 0.4464 0.5571 0.137 Uiso 1 1 d R . .
H18B H 1.0159 0.5279 0.5462 0.137 Uiso 1 1 d R . .
H18C H 1.0865 0.5798 0.5932 0.137 Uiso 1 1 d R . .
C19 C 0.9899(4) 0.8020(11) 0.5497(3) 0.074(3) Uani 1 1 d . . .
H19A H 0.9698 0.8828 0.5573 0.112 Uiso 1 1 d R . .
H19B H 1.0263 0.8232 0.5354 0.112 Uiso 1 1 d R . .
H19C H 1.0081 0.7515 0.5875 0.112 Uiso 1 1 d R . .
C20 C 0.8536(5) 0.7753(13) 0.5521(3) 0.080(3) Uani 1 1 d . . .
H20A H 0.8884 0.7597 0.5923 0.121 Uiso 1 1 d R . .
H20B H 0.8106 0.7400 0.5511 0.121 Uiso 1 1 d R . .
H20C H 0.8491 0.8693 0.5441 0.121 Uiso 1 1 d R . .
C21 C 0.7872(4) 0.4795(10) 0.3670(4) 0.064(2) Uani 1 1 d . . .
C22 C 0.7267(6) 0.4542(13) 0.3870(5) 0.094(4) Uani 1 1 d . . .
H22A H 0.7431 0.4182 0.4284 0.141 Uiso 1 1 d R . .
H22B H 0.6958 0.3920 0.3590 0.141 Uiso 1 1 d R . .
H22C H 0.7032 0.5364 0.3864 0.141 Uiso 1 1 d R . .
C23 C 0.7571(5) 0.5298(12) 0.3013(4) 0.084(3) Uani 1 1 d . . .
H23A H 0.7384 0.6171 0.3010 0.126 Uiso 1 1 d R . .
H23B H 0.7214 0.4706 0.2769 0.126 Uiso 1 1 d R . .
H23C H 0.7923 0.5337 0.2841 0.126 Uiso 1 1 d R . .
C24 C 0.8208(5) 0.3487(10) 0.3666(4) 0.077(3) Uani 1 1 d . . .
H24A H 0.8583 0.3613 0.3528 0.115 Uiso 1 1 d R . .
H24B H 0.7880 0.2886 0.3389 0.115 Uiso 1 1 d R . .
H24C H 0.8376 0.3121 0.4078 0.115 Uiso 1 1 d R . .
C25 C 0.8905(3) 0.4501(8) 0.2056(3) 0.0462(17) Uani 1 1 d . . .
C26 C 0.9438(4) 0.4505(9) 0.2611(3) 0.056(2) Uani 1 1 d . . .
C27 C 0.9704(4) 0.3326(10) 0.2914(3) 0.070(3) Uani 1 1 d . . .
H27 H 1.0092 0.3330 0.3278 0.084 Uiso 1 1 d R . .
C28 C 0.9391(6) 0.2176(11) 0.2672(3) 0.082(3) Uani 1 1 d . . .
H28 H 0.9558 0.1383 0.2880 0.099 Uiso 1 1 d R . .
C29 C 0.8821(4) 0.2145(9) 0.2118(3) 0.064(2) Uani 1 1 d . . .
H29 H 0.8598 0.1347 0.1965 0.076 Uiso 1 1 d R . .
C30 C 0.8601(4) 0.3303(8) 0.1807(3) 0.056(2) Uani 1 1 d . . .
H30 H 0.8242 0.3291 0.1422 0.067 Uiso 1 1 d R . .
C31 C 0.7871(3) 0.5682(6) 0.1032(2) 0.0363(14) Uani 1 1 d . . .
C32 C 0.7321(3) 0.5122(7) 0.1103(3) 0.0446(16) Uani 1 1 d . . .
H32 H 0.7318 0.4988 0.1501 0.054 Uiso 1 1 d R . .
C33 C 0.6761(4) 0.4748(7) 0.0591(3) 0.0495(17) Uani 1 1 d . . .
H33 H 0.6384 0.4346 0.0641 0.059 Uiso 1 1 d R . .
C34 C 0.6766(3) 0.4972(6) 0.0010(3) 0.0434(16) Uani 1 1 d . . .
H34 H 0.6393 0.4711 -0.0339 0.052 Uiso 1 1 d R . .
C35 C 0.7303(3) 0.5562(7) -0.0057(3) 0.0440(17) Uani 1 1 d . . .
H35 H 0.7294 0.5731 -0.0455 0.053 Uiso 1 1 d R . .
C36 C 0.7868(3) 0.5929(6) 0.0446(3) 0.0376(14) Uani 1 1 d . . .
H36 H 0.8241 0.6335 0.0392 0.045 Uiso 1 1 d R . .
C37 C 0.9244(3) 0.6654(8) 0.1441(2) 0.0456(18) Uani 1 1 d . . .
C38 C 0.9620(4) 0.5734(11) 0.1236(4) 0.069(3) Uani 1 1 d . . .
H38 H 0.9554 0.4822 0.1255 0.083 Uiso 1 1 d R . .
C39 C 1.0087(4) 0.6231(13) 0.1009(4) 0.080(3) Uani 1 1 d . . .
H39 H 1.0338 0.5630 0.0871 0.096 Uiso 1 1 d R . .
C40 C 1.0204(3) 0.7520(12) 0.0973(3) 0.073(3) Uani 1 1 d . . .
H40 H 1.0531 0.7806 0.0816 0.088 Uiso 1 1 d R . .
C41 C 0.9843(4) 0.8412(11) 0.1167(4) 0.069(3) Uani 1 1 d . . .
H41 H 0.9925 0.9320 0.1151 0.082 Uiso 1 1 d R . .
C42 C 0.9340(3) 0.7953(9) 0.1394(3) 0.0546(19) Uani 1 1 d . . .
H42 H 0.9075 0.8562 0.1511 0.065 Uiso 1 1 d R . .
Pd2 Pd 0.58343(2) -0.21691(4) 0.82874(2) 0.03300(10) Uani 1 1 d . . .
Cl3 Cl 0.54856(8) -0.42682(15) 0.84150(8) 0.0433(4) Uani 1 1 d . . .
Cl4 Cl 0.66833(10) -0.2912(2) 0.79684(11) 0.0682(6) Uani 1 1 d . . .
P3 P 0.62370(8) -0.02019(16) 0.83127(7) 0.0336(3) Uani 1 1 d . . .
P4 P 0.50129(8) -0.13817(15) 0.85752(8) 0.0344(3) Uani 1 1 d . . .
O4 O 0.6123(2) 0.0662(5) 0.7722(2) 0.0458(11) Uani 1 1 d . . .
O5 O 0.7012(2) -0.0217(4) 0.86916(18) 0.0331(9) Uani 1 1 d . . .
O6 O 0.5961(2) 0.0837(4) 0.8670(2) 0.0417(10) Uani 1 1 d . . .
C51 C 0.6540(3) 0.0503(8) 0.7381(3) 0.0504(19) Uani 1 1 d . . .
C52 C 0.7212(4) 0.0829(7) 0.7683(3) 0.0454(16) Uani 1 1 d . . .
C53 C 0.7452(3) 0.1526(6) 0.8286(3) 0.0347(13) Uani 1 1 d . . .
C54 C 0.7396(3) 0.0948(5) 0.8798(3) 0.0296(12) Uani 1 1 d . . .
C55 C 0.7679(3) 0.1418(6) 0.9388(3) 0.0329(12) Uani 1 1 d . . .
C56 C 0.7998(3) 0.2645(6) 0.9434(3) 0.0341(12) Uani 1 1 d . . .
H56 H 0.8209 0.3021 0.9826 0.041 Uiso 1 1 d R . .
C57 C 0.8017(3) 0.3324(6) 0.8932(3) 0.0360(13) Uani 1 1 d . . .
C58 C 0.7747(3) 0.2769(7) 0.8347(3) 0.0400(13) Uani 1 1 d . . .
C59 C 0.7657(4) 0.0558(8) 0.7381(4) 0.057(2) Uani 1 1 d . . .
C60 C 0.7380(5) 0.0067(11) 0.6782(4) 0.078(3) Uani 1 1 d . . .
C61 C 0.6683(6) -0.0021(12) 0.6505(4) 0.094(4) Uani 1 1 d . . .
H61 H 0.6506 -0.0232 0.6084 0.113 Uiso 1 1 d R . .
C62 C 0.6232(5) 0.0173(12) 0.6777(4) 0.081(3) Uani 1 1 d . . .
C63 C 0.7650(3) 0.0734(5) 0.9946(2) 0.0450(17) Uani 1 1 d G . .
C64 C 0.7150(7) 0.1334(12) 1.0165(6) 0.288(18) Uani 1 1 d G . .
H64A H 0.6981 0.2143 0.9941 0.431 Uiso 1 1 d R . .
H64B H 0.7364 0.1527 1.0601 0.431 Uiso 1 1 d R . .
H64C H 0.6776 0.0728 1.0099 0.431 Uiso 1 1 d R . .
C65 C 0.7876(7) -0.0694(6) 0.9984(4) 0.129(6) Uani 1 1 d G . .
H65A H 0.8042 -0.0981 1.0409 0.193 Uiso 1 1 d R . .
H65B H 0.8237 -0.0772 0.9822 0.193 Uiso 1 1 d R . .
H65C H 0.7495 -0.1239 0.9743 0.193 Uiso 1 1 d R . .
C66 C 0.8326(6) 0.1075(12) 1.0500(4) 0.297(19) Uani 1 1 d G . .
H66A H 0.8240 0.1088 1.0880 0.446 Uiso 1 1 d R . .
H66B H 0.8488 0.1934 1.0433 0.446 Uiso 1 1 d R . .
H66C H 0.8668 0.0415 1.0528 0.446 Uiso 1 1 d R . .
C67 C 0.8324(3) 0.4649(7) 0.9020(3) 0.0462(16) Uani 1 1 d . . .
H67A H 0.7988 0.5284 0.8782 0.069 Uiso 1 1 d R . .
H67B H 0.8705 0.4651 0.8883 0.069 Uiso 1 1 d R . .
H67C H 0.8481 0.4883 0.9452 0.069 Uiso 1 1 d R . .
C68 C 0.7755(4) 0.3559(8) 0.7808(3) 0.0553(19) Uani 1 1 d . . .
H68A H 0.7473 0.3130 0.7429 0.083 Uiso 1 1 d R . .
H68B H 0.8217 0.3625 0.7821 0.083 Uiso 1 1 d R . .
H68C H 0.7579 0.4435 0.7825 0.083 Uiso 1 1 d R . .
C69 C 0.8400(4) 0.0691(8) 0.7710(4) 0.066(2) Uani 1 1 d . . .
H69A H 0.8549 0.1534 0.7611 0.099 Uiso 1 1 d R . .
H69B H 0.8631 -0.0013 0.7585 0.099 Uiso 1 1 d R . .
H69C H 0.8506 0.0639 0.8150 0.099 Uiso 1 1 d R . .
C70 C 0.7835(7) -0.0259(14) 0.6441(6) 0.128(6) Uani 1 1 d . . .
H70A H 0.7569 -0.0647 0.6047 0.192 Uiso 1 1 d R . .
H70B H 0.8179 -0.0880 0.6680 0.192 Uiso 1 1 d R . .
H70C H 0.8052 0.0538 0.6377 0.192 Uiso 1 1 d R . .
C71 C 0.5540(3) -0.0055(11) 0.6459(3) 0.135(7) Uani 1 1 d G . .
C72 C 0.5178(5) -0.1054(11) 0.6719(3) 0.127(6) Uani 1 1 d G . .
H72A H 0.5325 -0.0939 0.7161 0.191 Uiso 1 1 d R . .
H72B H 0.5288 -0.1939 0.6629 0.191 Uiso 1 1 d R . .
H72C H 0.4691 -0.0920 0.6532 0.191 Uiso 1 1 d R . .
C73 C 0.5140(6) 0.1064(11) 0.6418(5) 0.201(13) Uani 1 1 d G . .
H73A H 0.5293 0.1510 0.6813 0.302 Uiso 1 1 d R . .
H73B H 0.4669 0.0803 0.6306 0.302 Uiso 1 1 d R . .
H73C H 0.5181 0.1654 0.6107 0.302 Uiso 1 1 d R . .
C74 C 0.5346(6) -0.0495(16) 0.5725(3) 0.242(15) Uani 1 1 d G . .
H74A H 0.5719 -0.0994 0.5686 0.363 Uiso 1 1 d R . .
H74B H 0.5266 0.0287 0.5470 0.363 Uiso 1 1 d R . .
H74C H 0.4939 -0.1035 0.5593 0.363 Uiso 1 1 d R . .
C75 C 0.4766(3) 0.0288(7) 0.8344(4) 0.0493(18) Uani 1 1 d . . .
C76 C 0.5272(4) 0.1206(7) 0.8402(4) 0.0518(18) Uani 1 1 d . . .
C77 C 0.5137(4) 0.2504(7) 0.8251(4) 0.064(2) Uani 1 1 d . . .
H77 H 0.5486 0.3112 0.8293 0.077 Uiso 1 1 d R . .
C78 C 0.4470(5) 0.2874(9) 0.8037(5) 0.084(3) Uani 1 1 d . . .
H78 H 0.4366 0.3765 0.7937 0.100 Uiso 1 1 d R . .
C79 C 0.3957(5) 0.2039(9) 0.7962(6) 0.085(3) Uani 1 1 d . . .
H79 H 0.3505 0.2338 0.7810 0.102 Uiso 1 1 d R . .
C80 C 0.4103(4) 0.0714(7) 0.8113(4) 0.060(2) Uani 1 1 d . . .
H80 H 0.3748 0.0112 0.8058 0.073 Uiso 1 1 d R . .
C81 C 0.4241(3) -0.2278(6) 0.8274(3) 0.0372(13) Uani 1 1 d . . .
C82 C 0.3989(3) -0.2590(8) 0.7651(3) 0.0518(18) Uani 1 1 d . . .
H82 H 0.4214 -0.2291 0.7396 0.062 Uiso 1 1 d R . .
C83 C 0.3409(4) -0.3337(9) 0.7410(3) 0.059(2) Uani 1 1 d . . .
H83 H 0.3238 -0.3547 0.6989 0.071 Uiso 1 1 d R . .
C84 C 0.3078(3) -0.3778(8) 0.7781(4) 0.058(2) Uani 1 1 d . . .
H84 H 0.2685 -0.4297 0.7614 0.070 Uiso 1 1 d R . .
C85 C 0.3316(3) -0.3466(8) 0.8384(3) 0.0535(19) Uani 1 1 d . . .
H85 H 0.3082 -0.3753 0.8633 0.064 Uiso 1 1 d R . .
C86 C 0.3902(3) -0.2731(7) 0.8640(3) 0.0435(15) Uani 1 1 d . . .
H86 H 0.4069 -0.2538 0.9063 0.052 Uiso 1 1 d R . .
C87 C 0.5276(3) -0.1291(6) 0.9391(3) 0.0325(12) Uani 1 1 d . . .
C88 C 0.5031(3) -0.0323(7) 0.9663(4) 0.0522(19) Uani 1 1 d . . .
H88 H 0.4708 0.0282 0.9419 0.063 Uiso 1 1 d R . .
C89 C 0.5266(4) -0.0239(9) 1.0306(4) 0.068(3) Uani 1 1 d . . .
H89 H 0.5089 0.0397 1.0499 0.082 Uiso 1 1 d R . .
C90 C 0.5753(5) -0.1094(9) 1.0647(4) 0.063(2) Uani 1 1 d . . .
H90 H 0.5921 -0.1033 1.1079 0.075 Uiso 1 1 d R . .
C91 C 0.5999(4) -0.2027(7) 1.0375(3) 0.0533(18) Uani 1 1 d . . .
H91 H 0.6341 -0.2599 1.0620 0.064 Uiso 1 1 d R . .
C92 C 0.5762(3) -0.2157(7) 0.9752(3) 0.0437(14) Uani 1 1 d . . .
H92 H 0.5928 -0.2830 0.9569 0.052 Uiso 1 1 d R . .
C1A C 0.1224(6) 0.2416(11) 0.1870(5) 0.077(3) Uani 0.50 1 d PGDU A 1
C2A C 0.1344(5) 0.2868(12) 0.1364(7) 0.086(3) Uani 0.50 1 d PGDU A 1
H2A H 0.1790 0.3054 0.1395 0.103 Uiso 0.50 1 d PR A 1
C3A C 0.0811(8) 0.3048(14) 0.0814(6) 0.094(4) Uani 0.50 1 d PGDU A 1
H3A H 0.0893 0.3357 0.0468 0.113 Uiso 0.50 1 d PR A 1
C4A C 0.0158(6) 0.2775(15) 0.0769(5) 0.098(4) Uani 0.50 1 d PGDU A 1
H4A H -0.0206 0.2898 0.0393 0.118 Uiso 0.50 1 d PR A 1
C5A C 0.0038(5) 0.2323(13) 0.1275(7) 0.088(4) Uani 0.50 1 d PGDU A 1
H5A H -0.0408 0.2137 0.1244 0.106 Uiso 0.50 1 d PR A 1
C6A C 0.0571(7) 0.2143(11) 0.1825(6) 0.079(3) Uani 0.50 1 d PGDU A 1
H6A H 0.0489 0.1834 0.2170 0.095 Uiso 0.50 1 d PR A 1
C7A C 0.1787(9) 0.2233(17) 0.2408(10) 0.080(4) Uani 0.50 1 d PDU A 1
H7A H 0.2046 0.1480 0.2362 0.120 Uiso 0.50 1 d PR A 1
H7B H 0.1637 0.2080 0.2748 0.120 Uiso 0.50 1 d PR A 1
H7C H 0.2070 0.3014 0.2490 0.120 Uiso 0.50 1 d PR A 1
C1B C 0.0928(8) 0.1965(12) 0.1795(6) 0.088(4) Uani 0.50 1 d PGDU B 2
C2B C 0.1512(6) 0.2398(12) 0.1726(6) 0.088(3) Uani 0.50 1 d PGDU B 2
H2B H 0.1927 0.2379 0.2062 0.105 Uiso 0.50 1 d PR B 2
C3B C 0.1487(6) 0.2857(12) 0.1164(8) 0.087(4) Uani 0.50 1 d PGDU B 2
H3B H 0.1886 0.3153 0.1117 0.105 Uiso 0.50 1 d PR B 2
C4B C 0.0879(8) 0.2884(14) 0.0672(6) 0.096(4) Uani 0.50 1 d PGDU B 2
H4B H 0.0863 0.3199 0.0288 0.115 Uiso 0.50 1 d PR B 2
C5B C 0.0296(6) 0.2451(14) 0.0741(6) 0.094(4) Uani 0.50 1 d PGDU B 2
H5B H -0.0120 0.2470 0.0404 0.112 Uiso 0.50 1 d PR B 2
C6B C 0.0320(6) 0.1991(12) 0.1302(7) 0.086(4) Uani 0.50 1 d PGDU B 2
H6B H -0.0079 0.1695 0.1349 0.104 Uiso 0.50 1 d PR B 2
C7B C 0.1030(15) 0.145(2) 0.2383(12) 0.112(6) Uani 0.50 1 d PDU B 2
H7D H 0.1080 0.0502 0.2378 0.169 Uiso 0.50 1 d PR B 2
H7E H 0.0642 0.1665 0.2492 0.169 Uiso 0.50 1 d PR B 2
H7F H 0.1437 0.1832 0.2684 0.169 Uiso 0.50 1 d PR B 2
C1C C 0.3533(4) 0.9206(7) 0.4431(3) 0.091(3) Uani 1 1 d GDU . .
C2C C 0.3567(4) 0.9085(7) 0.3857(4) 0.101(3) Uani 1 1 d GDU . .
H2C H 0.3642 0.8254 0.3715 0.121 Uiso 1 1 d R . .
C3C C 0.3491(4) 1.0178(9) 0.3490(3) 0.113(3) Uani 1 1 d GDU . .
H3C H 0.3514 1.0095 0.3098 0.136 Uiso 1 1 d R . .
C4C C 0.3381(4) 1.1393(7) 0.3697(4) 0.123(4) Uani 1 1 d GDU . .
H4C H 0.3329 1.2140 0.3447 0.148 Uiso 1 1 d R . .
C5C C 0.3347(4) 1.1514(7) 0.4272(4) 0.111(3) Uani 1 1 d GDU . .
H5C H 0.3272 1.2344 0.4413 0.133 Uiso 1 1 d R . .
C6C C 0.3423(4) 1.0420(9) 0.4639(3) 0.095(3) Uani 1 1 d GDU . .
H6C H 0.3400 1.0503 0.5031 0.114 Uiso 1 1 d R . .
C7C C 0.3594(6) 0.8039(15) 0.4837(7) 0.127(4) Uani 1 1 d DU . .
H7G H 0.3271 0.7371 0.4613 0.190 Uiso 1 1 d R . .
H7H H 0.3502 0.8300 0.5198 0.190 Uiso 1 1 d R . .
H7I H 0.4051 0.7686 0.4964 0.190 Uiso 1 1 d R . .
C1D C 0.3794(4) 0.4158(9) 0.6312(4) 0.048(3) Uani 0.50 1 d PGDU . .
C2D C 0.3689(4) 0.4036(9) 0.5698(3) 0.042(2) Uani 0.50 1 d PGDU . .
H2D H 0.3306 0.3579 0.5434 0.050 Uiso 0.50 1 d PR . .
C3D C 0.4142(5) 0.4583(11) 0.5469(3) 0.061(3) Uani 0.50 1 d PGDU . .
H3D H 0.4070 0.4500 0.5049 0.073 Uiso 0.50 1 d PR . .
C4D C 0.4701(4) 0.5252(10) 0.5856(4) 0.056(3) Uani 0.50 1 d PGDU . .
H4D H 0.5011 0.5627 0.5700 0.067 Uiso 0.50 1 d PR . .
C5D C 0.4807(4) 0.5374(9) 0.6470(3) 0.049(3) Uani 0.50 1 d PGDU . .
H5D H 0.5190 0.5832 0.6734 0.058 Uiso 0.50 1 d PR . .
C6D C 0.4354(4) 0.4827(10) 0.6699(3) 0.044(3) Uani 0.50 1 d PGDU . .
H6D H 0.4426 0.4910 0.7119 0.053 Uiso 0.50 1 d PR . .
C7D C 0.3296(8) 0.357(2) 0.6581(8) 0.069(4) Uani 0.50 1 d PDU . .
H7J H 0.2859 0.3438 0.6253 0.103 Uiso 0.50 1 d PR . .
H7K H 0.3244 0.4167 0.6885 0.103 Uiso 0.50 1 d PR . .
H7L H 0.3470 0.2732 0.6774 0.103 Uiso 0.50 1 d PR . .

loop_
_atom_site_aniso_label
_atom_site_aniso_U_11
_atom_site_aniso_U_22
_atom_site_aniso_U_33
_atom_site_aniso_U_23
_atom_site_aniso_U_13
_atom_site_aniso_U_12
Pd1 0.0341(2) 0.0733(4) 0.01931(17) -0.0041(2) 0.00718(15) 0.0097(2)
Cl1 0.0540(9) 0.0461(9) 0.0258(7) -0.0020(6) 0.0059(6) 0.0027(7)
Cl2 0.0558(11) 0.1223(19) 0.0268(8) -0.0177(10) 0.0048(7) 0.0371(11)
P1 0.0384(9) 0.0947(15) 0.0188(7) -0.0060(8) 0.0075(6) 0.0154(9)
P2 0.0303(7) 0.0633(11) 0.0192(7) 0.0004(7) 0.0055(6) 0.0103(7)
O1 0.057(3) 0.085(4) 0.020(2) -0.009(2) 0.010(2) 0.010(3)
O2 0.041(2) 0.097(4) 0.0191(17) -0.006(2) 0.0067(16) 0.010(3)
O3 0.045(3) 0.116(5) 0.023(2) -0.008(3) 0.007(2) 0.028(3)
C1 0.058(5) 0.092(6) 0.026(3) 0.002(3) 0.015(3) 0.017(4)
C2 0.064(5) 0.084(6) 0.021(3) -0.002(3) 0.014(3) 0.016(4)
C3 0.053(4) 0.101(6) 0.023(3) -0.011(4) -0.001(3) 0.021(4)
C4 0.041(4) 0.118(7) 0.019(3) -0.021(4) 0.000(2) 0.017(4)
C5 0.043(4) 0.130(8) 0.032(3) -0.031(5) 0.008(3) 0.007(5)
C6 0.047(5) 0.172(12) 0.051(5) -0.047(6) 0.002(4) 0.031(6)
C7 0.057(5) 0.148(10) 0.044(5) -0.037(6) -0.007(4) 0.034(6)
C8 0.081(6) 0.112(8) 0.024(3) -0.017(4) -0.006(4) 0.038(6)
C9 0.059(5) 0.095(6) 0.025(3) 0.002(4) 0.011(3) 0.007(4)
C10 0.076(6) 0.088(7) 0.031(3) -0.002(4) 0.022(4) 0.000(5)
C11 0.064(5) 0.085(6) 0.049(4) 0.002(4) 0.034(4) -0.005(4)
C12 0.057(5) 0.095(7) 0.038(4) 0.013(4) 0.017(3) 0.012(4)
C13 0.044(4) 0.173(11) 0.040(4) -0.042(5) 0.014(3) 0.002(5)
C14 0.051(4) 0.200(13) 0.034(4) -0.036(6) 0.022(3) -0.002(6)
C15 0.043(5) 0.235(16) 0.060(6) -0.052(8) 0.011(4) -0.024(7)
C16 0.088(7) 0.137(10) 0.040(4) -0.009(5) 0.032(5) 0.005(7)
C17 0.074(6) 0.166(12) 0.048(5) -0.028(6) -0.023(4) 0.063(7)
C18 0.105(8) 0.117(9) 0.028(4) 0.002(5) -0.004(4) 0.031(7)
C19 0.073(5) 0.126(8) 0.021(3) -0.017(4) 0.013(3) 0.011(5)
C20 0.079(6) 0.133(9) 0.042(4) -0.028(5) 0.037(4) -0.007(7)
C21 0.056(5) 0.093(6) 0.047(4) 0.003(4) 0.023(4) 0.008(4)
C22 0.095(8) 0.126(10) 0.080(7) -0.043(7) 0.056(6) -0.032(7)
C23 0.074(6) 0.131(9) 0.042(4) -0.003(5) 0.015(4) -0.014(6)
C24 0.066(6) 0.094(7) 0.055(5) -0.015(5) 0.004(4) -0.004(5)
C25 0.043(4) 0.071(5) 0.027(3) 0.006(3) 0.016(3) 0.022(3)
C26 0.044(4) 0.099(6) 0.020(3) 0.001(3) 0.008(3) 0.035(4)
C27 0.072(6) 0.114(8) 0.023(3) 0.015(4) 0.018(3) 0.046(5)
C28 0.115(8) 0.094(8) 0.036(4) 0.024(5) 0.025(5) 0.054(7)
C29 0.067(5) 0.073(6) 0.049(4) 0.022(4) 0.020(4) 0.029(4)
C30 0.054(4) 0.077(6) 0.035(4) 0.014(3) 0.016(3) 0.022(4)
C31 0.033(3) 0.049(4) 0.024(3) -0.001(2) 0.007(2) 0.019(3)
C32 0.036(3) 0.059(4) 0.038(3) -0.003(3) 0.013(3) 0.009(3)
C33 0.042(4) 0.044(4) 0.064(5) 0.006(3) 0.021(3) 0.015(3)
C34 0.030(3) 0.041(4) 0.043(4) -0.004(3) -0.005(3) 0.007(3)
C35 0.046(4) 0.048(4) 0.025(3) -0.004(3) -0.002(3) 0.025(3)
C36 0.039(3) 0.045(4) 0.024(3) -0.002(2) 0.007(2) 0.014(3)
C37 0.019(3) 0.095(6) 0.012(2) 0.002(3) -0.007(2) 0.006(3)
C38 0.032(4) 0.120(8) 0.054(4) 0.015(5) 0.016(3) 0.036(4)
C39 0.045(5) 0.142(11) 0.063(5) 0.026(6) 0.033(4) 0.026(5)
C40 0.030(3) 0.132(10) 0.057(4) 0.008(6) 0.014(3) 0.011(5)
C41 0.046(4) 0.107(7) 0.047(4) 0.010(4) 0.009(4) -0.019(5)
C42 0.046(4) 0.088(6) 0.028(3) -0.004(3) 0.012(3) -0.012(4)
Pd2 0.02898(18) 0.0346(2) 0.0377(2) -0.00612(19) 0.01499(16) -0.00765(18)
Cl3 0.0418(8) 0.0317(8) 0.0553(9) -0.0011(7) 0.0166(7) -0.0050(6)
Cl4 0.0542(10) 0.0610(13) 0.1090(17) -0.0414(11) 0.0530(11) -0.0223(9)
P3 0.0309(7) 0.0366(9) 0.0371(8) 0.0016(6) 0.0171(6) -0.0069(6)
P4 0.0311(7) 0.0289(8) 0.0484(9) 0.0054(7) 0.0207(7) -0.0040(6)
O4 0.029(2) 0.067(3) 0.041(2) 0.010(2) 0.0131(18) -0.013(2)
O5 0.032(2) 0.026(2) 0.038(2) -0.0042(17) 0.0088(17) -0.0067(16)
O6 0.039(2) 0.034(2) 0.063(3) 0.002(2) 0.030(2) -0.0070(18)
C51 0.039(3) 0.082(5) 0.033(3) 0.009(3) 0.017(3) -0.018(3)
C52 0.049(4) 0.053(4) 0.041(4) -0.003(3) 0.025(3) -0.018(3)
C53 0.025(3) 0.036(3) 0.044(3) 0.002(3) 0.014(2) -0.001(2)
C54 0.027(3) 0.022(3) 0.041(3) -0.001(2) 0.014(2) -0.002(2)
C55 0.036(3) 0.028(3) 0.033(3) 0.004(2) 0.010(2) 0.002(2)
C56 0.030(2) 0.035(3) 0.039(3) -0.007(3) 0.015(2) -0.004(2)
C57 0.033(3) 0.030(3) 0.050(4) 0.000(3) 0.022(3) 0.002(2)
C58 0.033(3) 0.044(4) 0.051(3) -0.003(3) 0.025(3) -0.010(3)
C59 0.060(5) 0.061(5) 0.068(5) -0.029(4) 0.044(4) -0.031(4)
C60 0.088(7) 0.102(8) 0.068(5) -0.028(5) 0.057(5) -0.040(6)
C61 0.121(9) 0.128(9) 0.042(4) -0.018(5) 0.041(5) -0.079(8)
C62 0.065(5) 0.132(9) 0.041(4) 0.008(5) 0.014(4) -0.051(6)
C63 0.215(4) 0.244(3) 0.039(3) 0.016(3) 0.050(3) -0.069(3)
C64 0.38(3) 0.41(3) 0.203(17) 0.25(2) 0.26(2) 0.30(3)
C65 0.277(19) 0.047(6) 0.072(7) 0.034(5) 0.077(9) 0.051(8)
C66 0.42(3) 0.28(2) 0.053(7) 0.049(10) -0.067(12) -0.31(3)
C67 0.044(4) 0.047(4) 0.056(4) 0.001(3) 0.028(3) -0.012(3)
C68 0.055(4) 0.063(5) 0.054(4) 0.007(4) 0.027(4) -0.020(4)
C69 0.053(4) 0.064(5) 0.108(7) -0.037(5) 0.060(5) -0.024(4)
C70 0.160(12) 0.148(12) 0.129(10) -0.094(9) 0.115(10) -0.101(10)
C71 0.098(10) 0.25(2) 0.044(6) 0.007(8) 0.008(6) -0.097(12)
C72 0.088(7) 0.223(15) 0.055(5) -0.016(7) 0.006(5) -0.116(9)
C73 0.083(9) 0.38(3) 0.092(10) 0.095(15) -0.026(7) -0.123(15)
C74 0.165(15) 0.49(4) 0.049(6) 0.001(12) 0.009(8) -0.23(2)
C75 0.044(4) 0.031(3) 0.084(5) 0.014(3) 0.036(4) -0.006(3)
C76 0.052(4) 0.032(4) 0.087(6) 0.015(3) 0.044(4) 0.005(3)
C77 0.062(4) 0.027(4) 0.122(7) 0.009(4) 0.056(5) 0.003(3)
C78 0.080(6) 0.034(4) 0.155(9) 0.032(6) 0.064(6) 0.017(5)
C79 0.053(5) 0.053(6) 0.157(10) 0.027(6) 0.047(6) 0.007(4)
C80 0.045(4) 0.039(4) 0.109(7) 0.015(4) 0.042(4) 0.003(3)
C81 0.030(3) 0.033(3) 0.046(3) 0.013(3) 0.011(2) -0.001(3)
C82 0.042(3) 0.065(5) 0.048(4) 0.021(4) 0.016(3) -0.005(3)
C83 0.037(4) 0.085(6) 0.049(4) 0.007(4) 0.008(3) -0.016(4)
C84 0.032(3) 0.069(5) 0.062(5) 0.014(4) 0.004(3) -0.013(3)
C85 0.033(3) 0.064(5) 0.058(4) 0.018(4) 0.011(3) -0.015(3)
C86 0.035(3) 0.044(4) 0.054(4) 0.004(3) 0.020(3) -0.009(3)
C87 0.034(3) 0.027(3) 0.044(3) -0.004(2) 0.024(3) -0.009(2)
C88 0.036(3) 0.048(4) 0.081(5) -0.025(4) 0.030(4) -0.012(3)
C89 0.056(5) 0.067(6) 0.095(7) -0.051(5) 0.042(5) -0.022(4)
C90 0.070(5) 0.067(5) 0.055(5) -0.023(4) 0.028(4) -0.020(4)
C91 0.074(5) 0.031(4) 0.058(4) -0.005(3) 0.029(4) -0.014(4)
C92 0.065(4) 0.025(3) 0.047(3) -0.005(3) 0.029(3) -0.009(3)
C1A 0.080(6) 0.043(7) 0.121(7) -0.034(7) 0.051(5) -0.002(7)
C2A 0.092(7) 0.052(7) 0.134(8) -0.015(7) 0.065(5) 0.027(7)
C3A 0.095(7) 0.067(8) 0.137(8) -0.009(8) 0.061(6) 0.029(7)
C4A 0.097(7) 0.074(9) 0.135(7) -0.016(8) 0.057(6) 0.019(8)
C5A 0.084(7) 0.057(9) 0.130(8) -0.025(8) 0.046(6) 0.008(7)
C6A 0.073(6) 0.059(8) 0.120(7) -0.040(7) 0.052(6) 0.010(6)
C7A 0.073(7) 0.042(9) 0.135(9) -0.018(9) 0.049(7) 0.008(8)
C1B 0.098(8) 0.056(9) 0.121(7) -0.009(7) 0.052(6) 0.021(8)
C2B 0.085(7) 0.053(8) 0.136(8) -0.032(7) 0.054(6) 0.030(7)
C3B 0.084(7) 0.047(7) 0.150(9) -0.021(8) 0.065(6) 0.021(7)
C4B 0.095(7) 0.067(8) 0.141(8) -0.010(8) 0.061(6) 0.019(7)
C5B 0.089(7) 0.064(9) 0.134(7) 0.005(8) 0.047(7) 0.017(7)
C6B 0.085(7) 0.058(8) 0.127(7) -0.008(7) 0.051(6) 0.031(6)
C7B 0.159(17) 0.070(13) 0.112(9) -0.011(10) 0.055(9) 0.024(12)
C1C 0.069(5) 0.116(5) 0.081(5) 0.007(4) 0.018(5) 0.023(6)
C2C 0.072(6) 0.133(7) 0.098(6) -0.022(5) 0.030(6) 0.001(6)
C3C 0.122(8) 0.144(7) 0.076(5) -0.032(4) 0.040(5) -0.081(7)
C4C 0.123(8) 0.135(7) 0.101(7) 0.009(6) 0.028(7) -0.017(8)
C5C 0.100(7) 0.118(6) 0.110(7) -0.001(5) 0.031(7) 0.017(7)
C6C 0.078(6) 0.110(6) 0.098(6) -0.017(4) 0.035(5) -0.011(6)
C7C 0.093(8) 0.129(7) 0.143(9) 0.038(7) 0.025(8) 0.021(8)
C1D 0.042(6) 0.059(7) 0.043(5) 0.006(5) 0.018(4) 0.000(5)
C2D 0.027(5) 0.055(7) 0.034(4) 0.012(5) 0.000(4) 0.010(4)
C3D 0.046(6) 0.093(9) 0.038(5) 0.017(6) 0.010(4) 0.000(6)
C4D 0.048(6) 0.075(9) 0.045(5) 0.029(6) 0.017(5) -0.007(5)
C5D 0.046(6) 0.056(7) 0.051(5) 0.001(5) 0.026(5) -0.003(5)
C6D 0.045(6) 0.056(7) 0.032(5) 0.012(5) 0.014(4) 0.000(5)
C7D 0.048(8) 0.099(12) 0.057(8) 0.027(9) 0.018(6) -0.008(7)

loop_
_atom_type_symbol
_atom_type_description
_atom_type_scat_dispersion_real
_atom_type_scat_dispersion_imag
_atom_type_scat_source
C C 0.0033 0.0016 'International Tables Vol C Tables 4.2.6.8 and 6.1.1.4'
H H 0.0000 0.0000 'International Tables Vol C Tables 4.2.6.8 and 6.1.1.4'
O O 0.0106 0.0060 'International Tables Vol C Tables 4.2.6.8 and 6.1.1.4'
P P 0.1023 0.0942 'International Tables Vol C Tables 4.2.6.8 and 6.1.1.4'
Cl Cl 0.1484 0.1585 'International Tables Vol C Tables 4.2.6.8 and 6.1.1.4'
Pd Pd -0.9988 1.0072 'International Tables Vol C Tables 4.2.6.8 and 6.1.1.4'

loop_
_geom_angle_atom_site_label_1
_geom_angle_atom_site_label_2
_geom_angle_atom_site_label_3
_geom_angle
P1 Pd1 P2 90.38(6)
P1 Pd1 Cl1 173.11(8)
P2 Pd1 Cl1 89.13(6)
P1 Pd1 Cl2 87.65(7)
P2 Pd1 Cl2 177.47(8)
Cl1 Pd1 Cl2 93.01(6)
O2 P1 O1 105.7(3)
O2 P1 O3 104.5(3)
O1 P1 O3 98.0(3)
O2 P1 Pd1 111.7(2)
O1 P1 Pd1 121.6(2)
O3 P1 Pd1 113.33(18)
C37 P2 C31 107.2(3)
C37 P2 C25 105.2(3)
C31 P2 C25 104.1(3)
C37 P2 Pd1 111.9(3)
C31 P2 Pd1 116.34(19)
C25 P2 Pd1 111.2(2)
C1 O1 P1 120.8(6)
C4 O2 P1 119.5(6)
C26 O3 P1 114.1(5)
O1 C1 C2 117.4(7)
O1 C1 C12 119.2(7)
C2 C1 C12 123.3(7)
C1 C2 C9 119.2(8)
C1 C2 C3 118.8(6)
C9 C2 C3 122.0(7)
C4 C3 C8 117.4(8)
C4 C3 C2 122.1(6)
C8 C3 C2 120.4(8)
C3 C4 C5 127.5(7)
C3 C4 O2 116.0(6)
C5 C4 O2 116.3(7)
C4 C5 C6 112.7(9)
C4 C5 C13 123.8(7)
C6 C5 C13 122.9(8)
C5 C6 C7 123.2(9)
C5 C6 H6 118.4
C7 C6 H6 118.4
C8 C7 C6 120.6(8)
C8 C7 C17 119.5(11)
C6 C7 C17 119.9(10)
C7 C8 C3 117.6(10)
C7 C8 C18 121.2(8)
C3 C8 C18 121.1(9)
C10 C9 C2 118.0(8)
C10 C9 C19 121.4(7)
C2 C9 C19 120.6(8)
C9 C10 C11 122.0(8)
C9 C10 C20 120.7(8)
C11 C10 C20 117.3(8)
C10 C11 C12 121.9(8)
C10 C11 H11 119.1
C12 C11 H11 119.0
C1 C12 C11 114.7(8)
C1 C12 C21 121.8(7)
C11 C12 C21 123.4(8)
C16 C13 C15 111.4(10)
C16 C13 C14 111.1(9)
C15 C13 C14 106.2(6)
C16 C13 C5 107.1(7)
C15 C13 C5 109.4(9)
C14 C13 C5 111.7(9)
C13 C14 H14A 109.4
C13 C14 H14B 109.4
H14A C14 H14B 109.5
C13 C14 H14C 109.6
H14A C14 H14C 109.5
H14B C14 H14C 109.5
C13 C15 H15A 109.5
C13 C15 H15B 109.5
H15A C15 H15B 109.5
C13 C15 H15C 109.4
H15A C15 H15C 109.5
H15B C15 H15C 109.5
C13 C16 H16A 109.4
C13 C16 H16B 109.5
H16A C16 H16B 109.5
C13 C16 H16C 109.5
H16A C16 H16C 109.5
H16B C16 H16C 109.5
C7 C17 H17A 109.4
C7 C17 H17B 109.5
H17A C17 H17B 109.5
C7 C17 H17C 109.5
H17A C17 H17C 109.5
H17B C17 H17C 109.5
C8 C18 H18A 109.6
C8 C18 H18B 109.3
H18A C18 H18B 109.5
C8 C18 H18C 109.4
H18A C18 H18C 109.5
H18B C18 H18C 109.5
C9 C19 H19A 109.4
C9 C19 H19B 109.5
H19A C19 H19B 109.5
C9 C19 H19C 109.6
H19A C19 H19C 109.5
H19B C19 H19C 109.5
C10 C20 H20A 109.5
C10 C20 H20B 109.5
H20A C20 H20B 109.5
C10 C20 H20C 109.4
H20A C20 H20C 109.5
H20B C20 H20C 109.5
C12 C21 C24 110.3(7)
C12 C21 C23 114.5(9)
C24 C21 C23 108.3(8)
C12 C21 C22 109.8(7)
C24 C21 C22 107.6(9)
C23 C21 C22 106.1(8)
C21 C22 H22A 109.5
C21 C22 H22B 109.5
H22A C22 H22B 109.5
C21 C22 H22C 109.4
H22A C22 H22C 109.5
H22B C22 H22C 109.5
C21 C23 H23A 109.5
C21 C23 H23B 109.4
H23A C23 H23B 109.5
C21 C23 H23C 109.5
H23A C23 H23C 109.5
H23B C23 H23C 109.5
C21 C24 H24A 109.4
C21 C24 H24B 109.6
H24A C24 H24B 109.5
C21 C24 H24C 109.5
H24A C24 H24C 109.5
H24B C24 H24C 109.5
C26 C25 C30 119.3(7)
C26 C25 P2 117.2(6)
C30 C25 P2 123.4(5)
C25 C26 O3 122.0(7)
C25 C26 C27 120.9(9)
O3 C26 C27 117.1(6)
C28 C27 C26 118.7(7)
C28 C27 H27 120.7
C26 C27 H27 120.6
C27 C28 C29 121.6(8)
C27 C28 H28 119.2
C29 C28 H28 119.2
C30 C29 C28 118.5(9)
C30 C29 H29 120.7
C28 C29 H29 120.8
C29 C30 C25 120.7(7)
C29 C30 H30 119.6
C25 C30 H30 119.7
C32 C31 C36 120.1(6)
C32 C31 P2 119.4(5)
C36 C31 P2 120.5(5)
C31 C32 C33 120.3(6)
C31 C32 H32 119.8
C33 C32 H32 119.9
C34 C33 C32 119.3(7)
C34 C33 H33 120.4
C32 C33 H33 120.3
C35 C34 C33 119.9(6)
C35 C34 H34 120.0
C33 C34 H34 120.0
C34 C35 C36 121.8(6)
C34 C35 H35 119.1
C36 C35 H35 119.1
C35 C36 C31 118.5(7)
C35 C36 H36 120.8
C31 C36 H36 120.7
C42 C37 C38 119.9(8)
C42 C37 P2 120.4(6)
C38 C37 P2 119.6(7)
C39 C38 C37 117.3(10)
C39 C38 H38 121.4
C37 C38 H38 121.3
C40 C39 C38 123.8(10)
C40 C39 H39 118.2
C38 C39 H39 118.0
C39 C40 C41 119.3(9)
C39 C40 H40 120.4
C41 C40 H40 120.4
C40 C41 C42 119.3(10)
C40 C41 H41 120.3
C42 C41 H41 120.3
C37 C42 C41 120.3(8)
C37 C42 H42 119.8
C41 C42 H42 119.9
P3 Pd2 P4 90.22(6)
P3 Pd2 Cl3 171.60(6)
P4 Pd2 Cl3 88.29(6)
P3 Pd2 Cl4 87.98(7)
P4 Pd2 Cl4 177.83(8)
Cl3 Pd2 Cl4 93.66(7)
O5 P3 O4 107.1(2)
O5 P3 O6 102.9(2)
O4 P3 O6 97.1(3)
O5 P3 Pd2 109.27(17)
O4 P3 Pd2 123.89(19)
O6 P3 Pd2 114.25(17)
C81 P4 C87 109.3(3)
C81 P4 C75 104.0(3)
C87 P4 C75 102.4(3)
C81 P4 Pd2 113.8(2)
C87 P4 Pd2 111.7(2)
C75 P4 Pd2 114.8(2)
C51 O4 P3 120.6(5)
C54 O5 P3 121.0(4)
C76 O6 P3 117.7(5)
C62 C51 C52 126.9(7)
C62 C51 O4 117.3(6)
C52 C51 O4 115.5(6)
C51 C52 C59 117.2(6)
C51 C52 C53 121.8(6)
C59 C52 C53 120.9(6)
C54 C53 C58 118.4(6)
C54 C53 C52 120.8(5)
C58 C53 C52 120.8(5)
C55 C54 C53 125.5(5)
C55 C54 O5 118.8(5)
C53 C54 O5 115.7(5)
C54 C55 C56 113.9(5)
C54 C55 C63 124.8(5)
C56 C55 C63 121.2(5)
C57 C56 C55 123.0(5)
C57 C56 H56 118.5
C55 C56 H56 118.5
C56 C57 C58 120.3(6)
C56 C57 C67 119.2(6)
C58 C57 C67 120.5(6)
C53 C58 C57 118.3(6)
C53 C58 C68 122.8(6)
C57 C58 C68 118.8(6)
C52 C59 C60 117.7(7)
C52 C59 C69 120.3(7)
C60 C59 C69 121.8(7)
C61 C60 C59 118.4(8)
C61 C60 C70 121.6(9)
C59 C60 C70 119.9(9)
C62 C61 C60 126.5(8)
C62 C61 H61 116.7
C60 C61 H61 116.8
C61 C62 C51 112.0(8)
C61 C62 C71 120.9(8)
C51 C62 C71 126.9(8)
C64 C63 C55 112.2(4)
C64 C63 C65 129.0
C55 C63 C65 112.3(4)
C64 C63 C66 100.2
C55 C63 C66 107.2(6)
C65 C63 C66 89.4
C63 C64 H64A 109.5
C63 C64 H64B 109.5
H64A C64 H64B 109.5
C63 C64 H64C 109.5
H64A C64 H64C 109.5
H64B C64 H64C 109.5
C63 C65 H65A 109.5
C63 C65 H65B 109.5
H65A C65 H65B 109.5
C63 C65 H65C 109.5
H65A C65 H65C 109.5
H65B C65 H65C 109.5
C63 C66 H66A 109.5
C63 C66 H66B 109.5
H66A C66 H66B 109.5
C63 C66 H66C 109.5
H66A C66 H66C 109.5
H66B C66 H66C 109.5
C57 C67 H67A 109.5
C57 C67 H67B 109.4
H67A C67 H67B 109.5
C57 C67 H67C 109.5
H67A C67 H67C 109.5
H67B C67 H67C 109.5
C58 C68 H68A 109.5
C58 C68 H68B 109.5
H68A C68 H68B 109.5
C58 C68 H68C 109.5
H68A C68 H68C 109.5
H68B C68 H68C 109.5
C59 C69 H69A 109.5
C59 C69 H69B 109.5
H69A C69 H69B 109.5
C59 C69 H69C 109.4
H69A C69 H69C 109.5
H69B C69 H69C 109.5
C60 C70 H70A 109.6
C60 C70 H70B 109.3
H70A C70 H70B 109.5
C60 C70 H70C 109.5
H70A C70 H70C 109.5
H70B C70 H70C 109.5
C62 C71 C73 113.1(9)
C62 C71 C72 118.7(7)
C73 C71 C72 100.8
C62 C71 C74 113.9(7)
C73 C71 C74 103.5
C72 C71 C74 105.1
C71 C72 H72A 109.5
C71 C72 H72B 109.5
H72A C72 H72B 109.5
C71 C72 H72C 109.5
H72A C72 H72C 109.5
H72B C72 H72C 109.5
C71 C73 H73A 109.5
C71 C73 H73B 109.5
H73A C73 H73B 109.5
C71 C73 H73C 109.5
H73A C73 H73C 109.5
H73B C73 H73C 109.5
C71 C74 H74A 109.5
C71 C74 H74B 109.5
H74A C74 H74B 109.5
C71 C74 H74C 109.5
H74A C74 H74C 109.5
H74B C74 H74C 109.5
C80 C75 C76 117.8(6)
C80 C75 P4 123.8(5)
C76 C75 P4 118.4(5)
C77 C76 C75 122.8(7)
C77 C76 O6 117.1(6)
C75 C76 O6 120.0(6)
C78 C77 C76 116.7(7)
C78 C77 H77 121.7
C76 C77 H77 121.6
C79 C78 C77 123.6(8)
C79 C78 H78 118.2
C77 C78 H78 118.1
C78 C79 C80 119.0(8)
C78 C79 H79 120.6
C80 C79 H79 120.5
C75 C80 C79 120.1(7)
C75 C80 H80 119.9
C79 C80 H80 120.0
C86 C81 C82 119.0(6)
C86 C81 P4 122.6(5)
C82 C81 P4 118.3(4)
C83 C82 C81 119.7(6)
C83 C82 H82 120.2
C81 C82 H82 120.1
C84 C83 C82 120.4(7)
C84 C83 H83 119.8
C82 C83 H83 119.8
C85 C84 C83 120.0(7)
C85 C84 H84 120.0
C83 C84 H84 120.0
C84 C85 C86 120.8(7)
C84 C85 H85 119.6
C86 C85 H85 119.6
C85 C86 C81 120.0(7)
C85 C86 H86 120.0
C81 C86 H86 120.0
C88 C87 C92 119.8(6)
C88 C87 P4 120.7(5)
C92 C87 P4 119.4(5)
C87 C88 C89 119.7(8)
C87 C88 H88 120.2
C89 C88 H88 120.1
C90 C89 C88 118.9(7)
C90 C89 H89 120.5
C88 C89 H89 120.6
C91 C90 C89 120.9(8)
C91 C90 H90 119.6
C89 C90 H90 119.6
C90 C91 C92 121.3(8)
C90 C91 H91 119.4
C92 C91 H91 119.3
C91 C92 C87 119.4(6)
C91 C92 H92 120.3
C87 C92 H92 120.3
C2A C1A C6A 120.0
C2A C1A C7A 117.0(14)
C6A C1A C7A 123.0(14)
C2A C1A H2B 76.9
C6A C1A H2B 161.3
C3A C2A C1A 120.0
C3A C2A H2A 120.0
C1A C2A H2A 120.0
C3A C2A H3B 95.5
C1A C2A H3B 144.0
C4A C3A C2A 120.0
C4A C3A H3A 120.0
C2A C3A H3A 120.0
C4A C3A H4B 112.9
C2A C3A H4B 125.6
C3A C4A C5A 120.0
C3A C4A H4A 120.0
C5A C4A H4A 120.0
C3A C4A H5B 115.6
C5A C4A H5B 116.0
C6A C5A C4A 120.0
C6A C5A H5A 120.0
C4A C5A H5A 120.0
C6A C5A H6B 83.9
C4A C5A H6B 133.2
H5A C5A H6B 54.6
C5A C6A C1A 120.0
C5A C6A H6A 120.0
C1A C6A H6A 120.0
C1A C6A H6B 138.3
H6A C6A H6B 97.3
C1A C7A H7A 109.6
C1A C7A H7B 109.5
H7A C7A H7B 109.5
C1A C7A H7C 109.3
H7A C7A H7C 109.5
H7B C7A H7C 109.5
C1A C7A H2B 69.4
H7A C7A H2B 70.7
H7B C7A H2B 178.8
H7C C7A H2B 71.5
C1A C7A H7F 92.2
H7A C7A H7F 105.9
H7C C7A H7F 128.4
H2B C7A H7F 157.8
C2B C1B C6B 120.0
C2B C1B C7B 114.2(17)
C6B C1B C7B 125.7(17)
C2B C1B H6A 150.8
C6B C1B H6A 84.3
C7B C1B H6A 45.8
C1B C2B C3B 120.0
C1B C2B H2A 148.0
C1B C2B H2B 120.0
C3B C2B H2B 120.0
H2A C2B H2B 91.0
C4B C3B C2B 120.0
C4B C3B H2A 162.1
C2B C3B H2A 70.1
C4B C3B H3B 120.0
C2B C3B H3B 120.0
H2A C3B H3B 52.3
C3B C4B C5B 120.0
C3B C4B H3A 109.2
C5B C4B H3A 125.2
C3B C4B H4B 120.0
C5B C4B H4B 120.0
C6B C5B C4B 120.0
C6B C5B H4A 120.1
C4B C5B H4A 114.9
C6B C5B H5B 120.0
C4B C5B H5B 120.0
C5B C6B C1B 120.0
C5B C6B H5A 101.7
C1B C6B H5A 133.6
C5B C6B H6B 120.0
C1B C6B H6B 120.0
C1B C7B H6A 71.3
C1B C7B H7B 101.6
H6A C7B H7B 131.2
C1B C7B H7D 109.4
H6A C7B H7D 115.5
H7B C7B H7D 112.3
C1B C7B H7E 109.4
H7B C7B H7E 114.3
H7D C7B H7E 109.5
C1B C7B H7F 109.6
H6A C7B H7F 131.7
H7D C7B H7F 109.5
H7E C7B H7F 109.5
C2C C1C C6C 120.0
C2C C1C C7C 121.7(8)
C6C C1C C7C 118.3(8)
C3C C2C C1C 120.0
C3C C2C H2C 120.0
C1C C2C H2C 120.0
C2C C3C C4C 120.0
C2C C3C H3C 120.0
C4C C3C H3C 120.0
C5C C4C C3C 120.0
C5C C4C H4C 120.0
C3C C4C H4C 120.0
C4C C5C C6C 120.0
C4C C5C H5C 120.0
C6C C5C H5C 120.0
C5C C6C C1C 120.0
C5C C6C H6C 120.0
C1C C6C H6C 120.0
C1C C7C H7G 109.4
C1C C7C H7H 109.8
H7G C7C H7H 109.5
C1C C7C H7I 109.3
H7G C7C H7I 109.5
H7H C7C H7I 109.5
C2D C1D C6D 120.0
C2D C1D C7D 121.4(9)
C6D C1D C7D 118.6(9)
C1D C2D C3D 120.0
C1D C2D H2D 120.0
C3D C2D H2D 120.0
C4D C3D C2D 120.0
C4D C3D H3D 120.0
C2D C3D H3D 120.0
C3D C4D C5D 120.0
C3D C4D H4D 120.0
C5D C4D H4D 120.0
C6D C5D C4D 120.0
C6D C5D H5D 120.0
C4D C5D H5D 120.0
C5D C6D C1D 120.0
C5D C6D H6D 120.0
C1D C6D H6D 120.0
C1D C7D H7J 109.3
C1D C7D H7K 109.7
H7J C7D H7K 109.5
C1D C7D H7L 109.4
H7J C7D H7L 109.5
H7K C7D H7L 109.5

loop_
_geom_bond_atom_site_label_1
_geom_bond_atom_site_label_2
_geom_bond_distance
Pd1 P1 2.1948(18)
Pd1 P2 2.2659(17)
Pd1 Cl1 2.3172(16)
Pd1 Cl2 2.3341(18)
P1 O2 1.566(6)
P1 O1 1.586(6)
P1 O3 1.629(5)
P2 C37 1.795(7)
P2 C31 1.819(6)
P2 C25 1.828(7)
O1 C1 1.401(8)
O2 C4 1.441(8)
O3 C26 1.396(11)
C1 C2 1.404(12)
C1 C12 1.410(12)
C2 C9 1.405(10)
C2 C3 1.476(12)
C3 C4 1.378(12)
C3 C8 1.438(10)
C4 C5 1.396(11)
C5 C6 1.410(12)
C5 C13 1.572(15)
C6 C7 1.415(17)
C6 H6 0.9500
C7 C8 1.406(15)
C7 C17 1.519(12)
C8 C18 1.564(15)
C9 C10 1.387(12)
C9 C19 1.498(12)
C10 C11 1.391(12)
C10 C20 1.530(11)
C11 C12 1.416(11)
C11 H11 0.9500
C12 C21 1.517(13)
C13 C16 1.511(16)
C13 C15 1.545(12)
C13 C14 1.553(10)
C14 H14A 0.9800
C14 H14B 0.9800
C14 H14C 0.9800
C15 H15A 0.9800
C15 H15B 0.9800
C15 H15C 0.9800
C16 H16A 0.9800
C16 H16B 0.9800
C16 H16C 0.9800
C17 H17A 0.9800
C17 H17B 0.9800
C17 H17C 0.9800
C18 H18A 0.9800
C18 H18B 0.9800
C18 H18C 0.9800
C19 H19A 0.9800
C19 H19B 0.9800
C19 H19C 0.9800
C20 H20A 0.9800
C20 H20B 0.9800
C20 H20C 0.9800
C21 C24 1.524(14)
C21 C23 1.533(12)
C21 C22 1.554(13)
C22 H22A 0.9800
C22 H22B 0.9800
C22 H22C 0.9800
C23 H23A 0.9800
C23 H23B 0.9800
C23 H23C 0.9800
C24 H24A 0.9800
C24 H24B 0.9800
C24 H24C 0.9800
C25 C26 1.386(9)
C25 C30 1.413(12)
C26 C27 1.414(12)
C27 C28 1.373(15)
C27 H27 0.9500
C28 C29 1.423(12)
C28 H28 0.9500
C29 C30 1.385(11)
C29 H29 0.9500
C30 H30 0.9500
C31 C32 1.375(10)
C31 C36 1.406(8)
C32 C33 1.406(10)
C32 H32 0.9500
C33 C34 1.396(10)
C33 H33 0.9500
C34 C35 1.357(10)
C34 H34 0.9500
C35 C36 1.398(9)
C35 H35 0.9500
C36 H36 0.9500
C37 C42 1.359(12)
C37 C38 1.434(11)
C38 C39 1.393(13)
C38 H38 0.9500
C39 C40 1.353(16)
C39 H39 0.9500
C40 C41 1.380(14)
C40 H40 0.9500
C41 C42 1.447(11)
C41 H41 0.9500
C42 H42 0.9500
Pd2 P3 2.1864(16)
Pd2 P4 2.2539(16)
Pd2 Cl3 2.3345(16)
Pd2 Cl4 2.3351(19)
P3 O5 1.567(4)
P3 O4 1.593(5)
P3 O6 1.602(5)
P4 C81 1.793(6)
P4 C87 1.801(6)
P4 C75 1.816(7)
O4 C51 1.414(8)
O5 C54 1.419(7)
O6 C76 1.424(8)
C51 C62 1.376(10)
C51 C52 1.391(9)
C52 C59 1.408(10)
C52 C53 1.506(9)
C53 C54 1.392(8)
C53 C58 1.406(9)
C54 C55 1.386(8)
C55 C56 1.417(9)
C55 C63 1.514(7)
C56 C57 1.389(9)
C56 H56 0.9500
C57 C58 1.406(9)
C57 C67 1.490(9)
C58 C68 1.515(9)
C59 C60 1.411(11)
C59 C69 1.496(11)
C60 C61 1.393(15)
C60 C70 1.510(13)
C61 C62 1.356(15)
C61 H61 0.9500
C62 C71 1.411(10)
C63 C64 1.4811
C63 C65 1.5353
C63 C66 1.5925
C64 H64A 0.9800
C64 H64B 0.9800
C64 H64C 0.9801
C65 H65A 0.9799
C65 H65B 0.9800
C65 H65C 0.9800
C66 H66A 0.9800
C66 H66B 0.9800
C66 H66C 0.9799
C67 H67A 0.9800
C67 H67B 0.9800
C67 H67C 0.9800
C68 H68A 0.9800
C68 H68B 0.9800
C68 H68C 0.9800
C69 H69A 0.9800
C69 H69B 0.9800
C69 H69C 0.9800
C70 H70A 0.9800
C70 H70B 0.9800
C70 H70C 0.9800
C71 C73 1.4131
C71 C72 1.5423
C71 C74 1.6880
C72 H72A 0.9800
C72 H72B 0.9800
C72 H72C 0.9800
C73 H73A 0.9800
C73 H73B 0.9800
C73 H73C 0.9800
C74 H74A 0.9800
C74 H74B 0.9799
C74 H74C 0.9800
C75 C80 1.389(10)
C75 C76 1.403(9)
C76 C77 1.382(10)
C77 C78 1.380(12)
C77 H77 0.9500
C78 C79 1.351(13)
C78 H78 0.9500
C79 C80 1.411(12)
C79 H79 0.9500
C80 H80 0.9500
C81 C86 1.395(9)
C81 C82 1.405(9)
C82 C83 1.390(10)
C82 H82 0.9500
C83 C84 1.389(11)
C83 H83 0.9500
C84 C85 1.362(11)
C84 H84 0.9500
C85 C86 1.394(9)
C85 H85 0.9500
C86 H86 0.9500
C87 C88 1.385(9)
C87 C92 1.394(9)
C88 C89 1.416(11)
C88 H88 0.9500
C89 C90 1.374(13)
C89 H89 0.9500
C90 C91 1.362(11)
C90 H90 0.9500
C91 C92 1.375(9)
C91 H91 0.9500
C92 H92 0.9500
C1A C2A 1.3900
C1A C6A 1.3900
C1A C7A 1.41(2)
C2A C3A 1.3900
C2A H2A 0.9500
C3A C4A 1.3900
C3A H3A 0.9500
C4A C5A 1.3900
C4A H4A 0.9500
C4A H5B 0.9041
C5A C6A 1.3900
C5A H5A 0.9500
C6A H6A 0.9500
C7A H7A 0.9800
C7A H7B 0.9800
C7A H7C 0.9800
C1B C2B 1.3900
C1B C6B 1.3900
C1B C7B 1.43(3)
C2B C3B 1.3900
C2B H2B 0.9500
C3B C4B 1.3900
C3B H3B 0.9500
C4B C5B 1.3900
C4B H4B 0.9500
C5B C6B 1.3900
C5B H5B 0.9500
C6B H6B 0.9500
C7B H7D 0.9800
C7B H7E 0.9800
C7B H7F 0.9800
C1C C2C 1.3900
C1C C6C 1.3900
C1C C7C 1.509(15)
C2C C3C 1.3900
C2C H2C 0.9500
C3C C4C 1.3900
C3C H3C 0.9499
C4C C5C 1.3900
C4C H4C 0.9500
C5C C6C 1.3900
C5C H5C 0.9500
C6C H6C 0.9500
C7C H7G 0.9800
C7C H7H 0.9800
C7C H7I 0.9800
C1D C2D 1.3900
C1D C6D 1.3900
C1D C7D 1.549(16)
C2D C3D 1.3900
C2D H2D 0.9500
C3D C4D 1.3900
C3D H3D 0.9500
C4D C5D 1.3900
C4D H4D 0.9500
C5D C6D 1.3900
C5D H5D 0.9500
C6D H6D 0.9500
C7D H7J 0.9800
C7D H7K 0.9800
C7D H7L 0.9800

loop_
_geom_torsion_atom_site_label_1
_geom_torsion_atom_site_label_2
_geom_torsion_atom_site_label_3
_geom_torsion_atom_site_label_4
_geom_torsion
P2 Pd1 P1 O2 132.51(19)
Cl2 Pd1 P1 O2 -49.1(2)
P2 Pd1 P1 O1 -101.6(2)
Cl2 Pd1 P1 O1 76.8(2)
P2 Pd1 P1 O3 14.8(3)
Cl2 Pd1 P1 O3 -166.8(3)
P1 Pd1 P2 C37 -84.9(2)
Cl1 Pd1 P2 C37 88.2(2)
P1 Pd1 P2 C31 151.3(3)
Cl1 Pd1 P2 C31 -35.5(3)
P1 Pd1 P2 C25 32.4(3)
Cl1 Pd1 P2 C25 -154.4(3)
O2 P1 O1 C1 44.9(6)
O3 P1 O1 C1 152.5(5)
Pd1 P1 O1 C1 -83.7(5)
O1 P1 O2 C4 45.6(5)
O3 P1 O2 C4 -57.2(5)
Pd1 P1 O2 C4 179.9(4)
O2 P1 O3 C26 168.0(5)
O1 P1 O3 C26 59.5(5)
Pd1 P1 O3 C26 -70.1(5)
P1 O1 C1 C2 -67.0(8)
P1 O1 C1 C12 116.4(8)
O1 C1 C2 C9 172.2(8)
C12 C1 C2 C9 -11.4(13)
O1 C1 C2 C3 -9.1(12)
C12 C1 C2 C3 167.3(8)
C1 C2 C3 C4 61.7(13)
C9 C2 C3 C4 -119.7(9)
C1 C2 C3 C8 -121.5(9)
C9 C2 C3 C8 57.1(13)
C8 C3 C4 C5 -11.2(14)
C2 C3 C4 C5 165.7(9)
C8 C3 C4 O2 174.3(8)
C2 C3 C4 O2 -8.9(13)
P1 O2 C4 C3 -68.2(8)
P1 O2 C4 C5 116.6(8)
C3 C4 C5 C6 10.0(14)
O2 C4 C5 C6 -175.5(8)
C3 C4 C5 C13 -161.6(9)
O2 C4 C5 C13 12.9(12)
C4 C5 C6 C7 -1.1(14)
C13 C5 C6 C7 170.7(9)
C5 C6 C7 C8 -5.9(16)
C5 C6 C7 C17 175.1(10)
C6 C7 C8 C3 4.8(14)
C17 C7 C8 C3 -176.2(9)
C6 C7 C8 C18 -178.0(9)
C17 C7 C8 C18 1.0(15)
C4 C3 C8 C7 3.0(13)
C2 C3 C8 C7 -173.9(9)
C4 C3 C8 C18 -174.2(9)
C2 C3 C8 C18 8.9(14)
C1 C2 C9 C10 4.3(13)
C3 C2 C9 C10 -174.3(8)
C1 C2 C9 C19 -174.9(8)
C3 C2 C9 C19 6.5(13)
C2 C9 C10 C11 3.1(13)
C19 C9 C10 C11 -177.7(9)
C2 C9 C10 C20 -177.0(9)
C19 C9 C10 C20 2.2(14)
C9 C10 C11 C12 -4.1(14)
C20 C10 C11 C12 176.0(9)
O1 C1 C12 C11 -173.5(7)
C2 C1 C12 C11 10.1(13)
O1 C1 C12 C21 9.2(12)
C2 C1 C12 C21 -167.2(8)
C10 C11 C12 C1 -2.3(13)
C10 C11 C12 C21 174.9(8)
C4 C5 C13 C16 61.1(10)
C6 C5 C13 C16 -109.7(10)
C4 C5 C13 C15 -178.0(9)
C6 C5 C13 C15 11.2(12)
C4 C5 C13 C14 -60.7(11)
C6 C5 C13 C14 128.5(9)
C1 C12 C21 C24 54.5(11)
C11 C12 C21 C24 -122.6(9)
C1 C12 C21 C23 -67.9(11)
C11 C12 C21 C23 115.1(9)
C1 C12 C21 C22 172.8(9)
C11 C12 C21 C22 -4.2(13)
C37 P2 C25 C26 72.2(6)
C31 P2 C25 C26 -175.1(5)
Pd1 P2 C25 C26 -49.1(6)
C37 P2 C25 C30 -111.0(6)
C31 P2 C25 C30 1.6(7)
Pd1 P2 C25 C30 127.7(5)
C30 C25 C26 O3 -177.8(6)
P2 C25 C26 O3 -0.9(9)
C30 C25 C26 C27 3.4(11)
P2 C25 C26 C27 -179.7(6)
P1 O3 C26 C25 67.5(8)
P1 O3 C26 C27 -113.6(6)
C25 C26 C27 C28 -4.9(12)
O3 C26 C27 C28 176.1(8)
C26 C27 C28 C29 1.8(14)
C27 C28 C29 C30 2.9(14)
C28 C29 C30 C25 -4.5(12)
C26 C25 C30 C29 1.5(11)
P2 C25 C30 C29 -175.3(6)
C37 P2 C31 C32 175.0(5)
C25 P2 C31 C32 63.8(6)
Pd1 P2 C31 C32 -58.9(6)
C37 P2 C31 C36 -4.2(6)
C25 P2 C31 C36 -115.4(5)
Pd1 P2 C31 C36 121.9(5)
C36 C31 C32 C33 2.4(10)
P2 C31 C32 C33 -176.9(5)
C31 C32 C33 C34 -1.1(10)
C32 C33 C34 C35 -0.9(10)
C33 C34 C35 C36 1.7(10)
C34 C35 C36 C31 -0.4(9)
C32 C31 C36 C35 -1.6(9)
P2 C31 C36 C35 177.7(5)
C31 P2 C37 C42 97.5(5)
C25 P2 C37 C42 -152.1(5)
Pd1 P2 C37 C42 -31.2(5)
C31 P2 C37 C38 -77.7(5)
C25 P2 C37 C38 32.7(5)
Pd1 P2 C37 C38 153.6(4)
C42 C37 C38 C39 1.6(10)
P2 C37 C38 C39 176.9(6)
C37 C38 C39 C40 0.1(13)
C38 C39 C40 C41 -0.3(14)
C39 C40 C41 C42 -1.2(12)
C38 C37 C42 C41 -3.1(10)
P2 C37 C42 C41 -178.3(5)
C40 C41 C42 C37 3.0(11)
P4 Pd2 P3 O5 130.07(18)
Cl4 Pd2 P3 O5 -51.16(19)
P4 Pd2 P3 O4 -102.3(2)
Cl4 Pd2 P3 O4 76.5(2)
P4 Pd2 P3 O6 15.5(2)
Cl4 Pd2 P3 O6 -165.8(2)
P3 Pd2 P4 C81 148.3(2)
Cl3 Pd2 P4 C81 -39.9(2)
P3 Pd2 P4 C87 -87.3(2)
Cl3 Pd2 P4 C87 84.4(2)
P3 Pd2 P4 C75 28.7(3)
Cl3 Pd2 P4 C75 -159.6(3)
O5 P3 O4 C51 45.0(5)
O6 P3 O4 C51 150.9(5)
Pd2 P3 O4 C51 -83.5(5)
O4 P3 O5 C54 45.7(5)
O6 P3 O5 C54 -56.1(5)
Pd2 P3 O5 C54 -177.8(4)
O5 P3 O6 C76 172.8(4)
O4 P3 O6 C76 63.3(4)
Pd2 P3 O6 C76 -68.9(4)
P3 O4 C51 C62 121.4(7)
P3 O4 C51 C52 -64.8(8)
C62 C51 C52 C59 -13.3(14)
O4 C51 C52 C59 173.6(7)
C62 C51 C52 C53 162.5(9)
O4 C51 C52 C53 -10.6(11)
C51 C52 C53 C54 63.1(9)
C59 C52 C53 C54 -121.2(8)
C51 C52 C53 C58 -117.8(7)
C59 C52 C53 C58 57.8(10)
C58 C53 C54 C55 -8.2(9)
C52 C53 C54 C55 170.8(6)
C58 C53 C54 O5 171.4(5)
C52 C53 C54 O5 -9.5(8)
P3 O5 C54 C55 113.6(5)
P3 O5 C54 C53 -66.1(6)
C53 C54 C55 C56 5.2(9)
O5 C54 C55 C56 -174.4(5)
C53 C54 C55 C63 -176.0(6)
O5 C54 C55 C63 4.3(8)
C54 C55 C56 C57 0.9(8)
C63 C55 C56 C57 -177.9(5)
C55 C56 C57 C58 -3.8(9)
C55 C56 C57 C67 175.9(6)
C54 C53 C58 C57 4.8(8)
C52 C53 C58 C57 -174.3(6)
C54 C53 C58 C68 -172.1(6)
C52 C53 C58 C68 8.8(9)
C56 C57 C58 C53 0.8(9)
C67 C57 C58 C53 -178.9(6)
C56 C57 C58 C68 177.8(6)
C67 C57 C58 C68 -1.9(9)
C51 C52 C59 C60 4.4(12)
C53 C52 C59 C60 -171.4(8)
C51 C52 C59 C69 -170.8(8)
C53 C52 C59 C69 13.4(12)
C52 C59 C60 C61 5.2(14)
C69 C59 C60 C61 -179.7(10)
C52 C59 C60 C70 -179.1(11)
C69 C59 C60 C70 -4.0(16)
C59 C60 C61 C62 -8.4(18)
C70 C60 C61 C62 175.9(13)
C60 C61 C62 C51 1.0(17)
C60 C61 C62 C71 -174.5(12)
C52 C51 C62 C61 10.3(15)
O4 C51 C62 C61 -176.7(9)
C52 C51 C62 C71 -174.5(10)
O4 C51 C62 C71 -1.4(15)
C54 C55 C63 C64 -103.4(9)
C56 C55 C63 C64 75.2(8)
C54 C55 C63 C65 50.9(9)
C56 C55 C63 C65 -130.5(7)
C54 C55 C63 C66 147.6(8)
C56 C55 C63 C66 -33.8(8)
C61 C62 C71 C73 -120.8(11)
C51 C62 C71 C73 64.3(13)
C61 C62 C71 C72 121.5(10)
C51 C62 C71 C72 -53.3(15)
C61 C62 C71 C74 -3.0(13)
C51 C62 C71 C74 -177.9(10)
C81 P4 C75 C80 12.6(8)
C87 P4 C75 C80 -101.1(8)
Pd2 P4 C75 C80 137.6(7)
C81 P4 C75 C76 -167.5(6)
C87 P4 C75 C76 78.8(7)
Pd2 P4 C75 C76 -42.5(7)
C80 C75 C76 C77 1.2(13)
P4 C75 C76 C77 -178.7(7)
C80 C75 C76 O6 176.3(7)
P4 C75 C76 O6 -3.6(11)
P3 O6 C76 C77 -118.5(7)
P3 O6 C76 C75 66.2(8)
C75 C76 C77 C78 0.2(14)
O6 C76 C77 C78 -174.9(8)
C76 C77 C78 C79 -1.2(17)
C77 C78 C79 C80 0.6(19)
C76 C75 C80 C79 -1.8(14)
P4 C75 C80 C79 178.1(8)
C78 C79 C80 C75 1.0(17)
C87 P4 C81 C86 3.8(7)
C75 P4 C81 C86 -104.9(6)
Pd2 P4 C81 C86 129.4(5)
C87 P4 C81 C82 -172.8(5)
C75 P4 C81 C82 78.5(6)
Pd2 P4 C81 C82 -47.2(6)
C86 C81 C82 C83 0.3(11)
P4 C81 C82 C83 177.0(6)
C81 C82 C83 C84 -0.2(13)
C82 C83 C84 C85 0.8(13)
C83 C84 C85 C86 -1.6(13)
C84 C85 C86 C81 1.7(11)
C82 C81 C86 C85 -1.0(10)
P4 C81 C86 C85 -177.6(6)
C81 P4 C87 C88 -85.3(5)
C75 P4 C87 C88 24.5(6)
Pd2 P4 C87 C88 147.9(4)
C81 P4 C87 C92 98.8(5)
C75 P4 C87 C92 -151.5(5)
Pd2 P4 C87 C92 -28.0(5)
C92 C87 C88 C89 -1.5(9)
P4 C87 C88 C89 -177.4(5)
C87 C88 C89 C90 2.6(11)
C88 C89 C90 C91 -1.4(12)
C89 C90 C91 C92 -0.8(12)
C90 C91 C92 C87 1.9(10)
C88 C87 C92 C91 -0.7(9)
P4 C87 C92 C91 175.3(5)
C6A C1A C2A C3A 0.0
C7A C1A C2A C3A 178.8(12)
C1A C2A C3A C4A 0.0
C2A C3A C4A C5A 0.0
C3A C4A C5A C6A 0.0
C4A C5A C6A C1A 0.0
C2A C1A C6A C5A 0.0
C7A C1A C6A C5A -178.8(13)
C6B C1B C2B C3B 0.0
C7B C1B C2B C3B 176.6(13)
C1B C2B C3B C4B 0.0
C2B C3B C4B C5B 0.0
C3B C4B C5B C6B 0.0
C4B C5B C6B C1B 0.0
C2B C1B C6B C5B 0.0
C7B C1B C6B C5B -176.2(14)
C6C C1C C2C C3C 0.0
C7C C1C C2C C3C 178.3(9)
C1C C2C C3C C4C 0.0
C2C C3C C4C C5C 0.0
C3C C4C C5C C6C 0.0
C4C C5C C6C C1C 0.0
C2C C1C C6C C5C 0.0
C7C C1C C6C C5C -178.4(8)
C6D C1D C2D C3D 0.0
C7D C1D C2D C3D 179.5(11)
C1D C2D C3D C4D 0.0
C2D C3D C4D C5D 0.0
C3D C4D C5D C6D 0.0
C4D C5D C6D C1D 0.0
C2D C1D C6D C5D 0.0
C7D C1D C6D C5D -179.5(11)
